data_4330756
loop_
_publ_author_name
'Pius O. Adelani'
'Peter C. Burns'

_publ_section_title
;
 One-Dimensional Uranyl-2,2'-bipyridine Coordination Polymer with
 Cation-Cation Interactions: (UO2)2(2,2'-bpy)(CH3CO2)(O)(OH)
;
_journal_name_full 'Inorganic Chemistry'
_journal_page_first 11177
_journal_page_last 11183
_journal_paper_doi 10.1021/ic301783q
_journal_volume 51
_journal_year 2012
_chemical_formula_moiety 'C12 H11 N2 O8 U2'
_chemical_formula_sum 'C12 H11 N2 O8 U2'
_chemical_formula_weight 787.29
_chemical_name_systematic
; 
 ? 
;
_space_group_IT_number 14
_symmetry_cell_setting monoclinic
_symmetry_space_group_name_Hall '-P 2ybc'
_symmetry_space_group_name_H-M 'P 1 21/c 1'
_atom_sites_solution_hydrogens geom
_atom_sites_solution_primary direct
_atom_sites_solution_secondary difmap
_audit_creation_method SHELXL-97
_cell_angle_alpha 90.00
_cell_angle_beta 96.6860(10)
_cell_angle_gamma 90.00
_cell_formula_units_Z 4
_cell_length_a 10.6289(7)
_cell_length_b 7.4233(5)
_cell_length_c 20.4411(13)
_cell_measurement_reflns_used 3443
_cell_measurement_temperature 193(2)
_cell_measurement_theta_max 28.32
_cell_measurement_theta_min 1.93
_cell_volume 1601.87(18)
_computing_cell_refinement 'SMART, SAINT'
_computing_data_collection SMART
_computing_data_reduction SAINT
_computing_molecular_graphics 'SHELXP-97 (Sheldrick, 1997)'
_computing_publication_material 'SHELXCIF-97 (Sheldrick, 1997)'
_computing_structure_refinement 'SHELXL-97 (Sheldrick, 1997)'
_computing_structure_solution 'SHELXS-97 (Sheldrick, 1990)'
_diffrn_ambient_temperature 193(2)
_diffrn_measured_fraction_theta_full 0.996
_diffrn_measured_fraction_theta_max 0.996
_diffrn_measurement_device_type 'BRUKER APEX'
_diffrn_measurement_method '0.3 wide /w exposure'
_diffrn_radiation_monochromator graphite
_diffrn_radiation_source 'fine-focus sealed tube'
_diffrn_radiation_type MoK\a
_diffrn_radiation_wavelength 0.71073
_diffrn_reflns_av_R_equivalents 0.0416
_diffrn_reflns_av_sigmaI/netI 0.0383
_diffrn_reflns_limit_h_max 13
_diffrn_reflns_limit_h_min -14
_diffrn_reflns_limit_k_max 9
_diffrn_reflns_limit_k_min -9
_diffrn_reflns_limit_l_max 27
_diffrn_reflns_limit_l_min -27
_diffrn_reflns_number 15877
_diffrn_reflns_theta_full 28.32
_diffrn_reflns_theta_max 28.32
_diffrn_reflns_theta_min 1.93
_diffrn_standards_decay_% 0
_diffrn_standards_interval_count na
_diffrn_standards_interval_time na
_diffrn_standards_number na
_exptl_absorpt_coefficient_mu 20.237
_exptl_absorpt_correction_T_max 0.6776
_exptl_absorpt_correction_T_min 0.3520
_exptl_absorpt_correction_type numerical
_exptl_absorpt_process_details SHELXPREP
_exptl_crystal_colour yellow
_exptl_crystal_density_diffrn 3.265
_exptl_crystal_density_meas ?
_exptl_crystal_description acicular
_exptl_crystal_F_000 1380
_exptl_crystal_size_max 0.156
_exptl_crystal_size_mid 0.038
_exptl_crystal_size_min 0.020
_refine_diff_density_max 2.410
_refine_diff_density_min -1.173
_refine_diff_density_rms 0.232
_refine_ls_extinction_coef 0
_refine_ls_extinction_method none
_refine_ls_goodness_of_fit_ref 1.084
_refine_ls_hydrogen_treatment constr
_refine_ls_matrix_type full
_refine_ls_number_parameters 217
_refine_ls_number_reflns 3966
_refine_ls_number_restraints 0
_refine_ls_restrained_S_all 1.084
_refine_ls_R_factor_all 0.0385
_refine_ls_R_factor_gt 0.0304
_refine_ls_shift/su_max 0.001
_refine_ls_shift/su_mean 0.000
_refine_ls_structure_factor_coef Fsqd
_refine_ls_weighting_details 'calc w=1/[\s^2^(Fo^2^)+(0.0222P)^2^+5.1422P] where P=(Fo^2^+2Fc^2^)/3'
_refine_ls_weighting_scheme calc
_refine_ls_wR_factor_gt 0.0595
_refine_ls_wR_factor_ref 0.0613
_reflns_number_gt 3443
_reflns_number_total 3966
_reflns_threshold_expression >2sigma(I)
_cod_data_source_file ic301783q_si_001.cif
_cod_data_source_block final
_cod_depositor_comments
;
The following automatic conversions were performed:

'_exptl_crystal_density_meas' value 'nm' was changed to '?' - the
value is perceived as not measured.

Automatic conversion script
Id: cif_fix_values 3008 2015-01-20 13:52:24Z robertas 
;
_cod_original_cell_volume 1601.86(18)
_cod_original_sg_symbol_H-M 'P 21/c'
_cod_database_code 4330756

loop_
_symmetry_equiv_pos_as_xyz
'x, y, z'
'-x, y+1/2, -z+1/2'
'-x, -y, -z'
'x, -y-1/2, z-1/2'

loop_
_atom_site_label
_atom_site_type_symbol
_atom_site_fract_x
_atom_site_fract_y
_atom_site_fract_z
_atom_site_U_iso_or_equiv
_atom_site_adp_type
_atom_site_occupancy
_atom_site_symmetry_multiplicity
_atom_site_calc_flag
_atom_site_refinement_flags
U1 U 0.25397(2) 0.70239(3) 0.126586(12) 0.01538(7) Uani 1 1 d .
U2 U 0.46824(2) 0.97321(3) 0.234315(11) 0.01472(7) Uani 1 1 d .
O3 O 0.3610(4) 0.9779(6) 0.2949(2) 0.0189(9) Uani 1 1 d .
O6 O 0.2822(4) 0.9409(5) 0.1427(2) 0.0171(9) Uani 1 1 d .
O5 O 0.3994(4) 0.6752(6) 0.2061(2) 0.0167(9) Uani 1 1 d .
O4 O 0.5710(4) 0.9668(6) 0.1722(2) 0.0207(10) Uani 1 1 d .
O1 O 0.2271(5) 0.4662(6) 0.1141(2) 0.0232(10) Uani 1 1 d .
O8 O 0.2386(5) 0.7524(7) 0.0077(2) 0.0272(11) Uani 1 1 d .
N1 N 0.1104(5) 0.6937(7) 0.2189(3) 0.0175(11) Uani 1 1 d .
O7 O 0.4252(5) 0.6884(7) 0.0596(2) 0.0261(11) Uani 1 1 d .
N2 N 0.0124(5) 0.7495(8) 0.0931(3) 0.0218(12) Uani 1 1 d .
C5 C -0.0165(6) 0.7105(8) 0.2071(3) 0.0186(13) Uani 1 1 d .
C6 C -0.0714(6) 0.7323(8) 0.1378(3) 0.0196(13) Uani 1 1 d .
C1 C 0.1620(7) 0.6777(9) 0.2819(3) 0.0212(14) Uani 1 1 d .
H1B H 0.2512 0.6634 0.2905 0.025 Uiso 1 1 calc R
C2 C 0.0924(7) 0.6810(9) 0.3345(4) 0.0235(15) Uani 1 1 d .
H2A H 0.1327 0.6727 0.3784 0.028 Uiso 1 1 calc R
C11 C 0.3559(7) 0.7208(9) 0.0066(4) 0.0248(15) Uani 1 1 d .
C7 C -0.2000(7) 0.7380(10) 0.1186(4) 0.0300(16) Uani 1 1 d .
H7A H -0.2572 0.7193 0.1503 0.036 Uiso 1 1 calc R
C3 C -0.0370(7) 0.6967(9) 0.3220(4) 0.0273(16) Uani 1 1 d .
H3B H -0.0881 0.6969 0.3571 0.033 Uiso 1 1 calc R
C10 C -0.0335(7) 0.7786(10) 0.0295(3) 0.0285(16) Uani 1 1 d .
H10A H 0.0245 0.7900 -0.0023 0.034 Uiso 1 1 calc R
C4 C -0.0913(7) 0.7122(10) 0.2578(4) 0.0290(16) Uani 1 1 d .
H4B H -0.1805 0.7242 0.2484 0.035 Uiso 1 1 calc R
C12 C 0.4116(8) 0.7251(12) -0.0569(4) 0.038(2) Uani 1 1 d .
H12A H 0.3683 0.8167 -0.0858 0.057 Uiso 1 1 calc R
H12B H 0.4014 0.6069 -0.0782 0.057 Uiso 1 1 calc R
H12C H 0.5020 0.7545 -0.0485 0.057 Uiso 1 1 calc R
O2 O 0.5959(4) 0.7668(6) 0.2959(2) 0.0175(9) Uani 1 1 d .
C9 C -0.1614(7) 0.7924(10) 0.0091(4) 0.0295(17) Uani 1 1 d .
H9A H -0.1906 0.8169 -0.0357 0.035 Uiso 1 1 calc R
C8 C -0.2463(7) 0.7704(10) 0.0543(4) 0.0308(17) Uani 1 1 d .
H8A H -0.3349 0.7774 0.0413 0.037 Uiso 1 1 calc R

loop_
_atom_site_aniso_label
_atom_site_aniso_U_11
_atom_site_aniso_U_22
_atom_site_aniso_U_33
_atom_site_aniso_U_23
_atom_site_aniso_U_13
_atom_site_aniso_U_12
U1 0.01632(12) 0.01506(12) 0.01443(12) -0.00060(8) 0.00041(9) -0.00021(9)
U2 0.01725(12) 0.01088(11) 0.01594(12) -0.00013(8) 0.00153(9) -0.00012(8)
O3 0.021(2) 0.016(2) 0.021(2) -0.0017(18) 0.0081(19) -0.0015(18)
O6 0.019(2) 0.011(2) 0.020(2) -0.0028(17) -0.0043(18) -0.0017(17)
O5 0.018(2) 0.017(2) 0.016(2) 0.0000(17) 0.0046(18) -0.0038(17)
O4 0.024(2) 0.021(2) 0.019(2) -0.0015(19) 0.0092(19) -0.0035(19)
O1 0.031(3) 0.016(2) 0.021(2) -0.0019(19) -0.004(2) -0.004(2)
O8 0.025(3) 0.037(3) 0.019(2) 0.002(2) -0.001(2) 0.004(2)
N1 0.018(3) 0.018(3) 0.016(3) 0.001(2) 0.004(2) 0.001(2)
O7 0.024(3) 0.042(3) 0.014(2) 0.001(2) 0.006(2) 0.002(2)
N2 0.017(3) 0.024(3) 0.024(3) -0.001(2) -0.001(2) 0.004(2)
C5 0.015(3) 0.016(3) 0.025(3) 0.003(3) 0.002(3) -0.001(2)
C6 0.018(3) 0.015(3) 0.025(4) 0.000(3) 0.002(3) 0.000(2)
C1 0.018(3) 0.025(3) 0.020(3) -0.001(3) 0.002(3) -0.003(3)
C2 0.026(4) 0.020(3) 0.025(4) -0.001(3) 0.007(3) 0.003(3)
C11 0.025(4) 0.024(3) 0.026(4) -0.002(3) 0.006(3) 0.005(3)
C7 0.023(4) 0.033(4) 0.034(4) 0.005(3) 0.003(3) -0.003(3)
C3 0.031(4) 0.030(4) 0.024(4) 0.004(3) 0.015(3) -0.005(3)
C10 0.029(4) 0.043(4) 0.013(3) -0.005(3) -0.001(3) 0.001(3)
C4 0.021(4) 0.030(4) 0.036(4) 0.002(3) 0.007(3) -0.002(3)
C12 0.031(5) 0.059(5) 0.025(4) 0.003(4) 0.006(3) 0.011(4)
O2 0.020(2) 0.012(2) 0.019(2) 0.0004(17) -0.0072(18) -0.0008(17)
C9 0.032(4) 0.033(4) 0.022(4) -0.001(3) -0.005(3) 0.005(3)
C8 0.018(4) 0.031(4) 0.041(5) 0.002(3) -0.006(3) -0.004(3)

loop_
_atom_type_symbol
_atom_type_description
_atom_type_scat_dispersion_real
_atom_type_scat_dispersion_imag
_atom_type_scat_source
C C 0.0033 0.0016 'International Tables Vol C Tables 4.2.6.8 and 6.1.1.4'
H H 0.0000 0.0000 'International Tables Vol C Tables 4.2.6.8 and 6.1.1.4'
N N 0.0061 0.0033 'International Tables Vol C Tables 4.2.6.8 and 6.1.1.4'
O O 0.0106 0.0060 'International Tables Vol C Tables 4.2.6.8 and 6.1.1.4'
U U -9.6767 9.6646 'International Tables Vol C Tables 4.2.6.8 and 6.1.1.4'

loop_
_geom_angle_atom_site_label_1
_geom_angle_atom_site_label_2
_geom_angle_atom_site_label_3
_geom_angle
_geom_angle_site_symmetry_1
_geom_angle_site_symmetry_3
O1 U1 O6 177.8(2) . .
O1 U1 O5 96.10(19) . .
O6 U1 O5 82.17(17) . .
O1 U1 O7 89.7(2) . .
O6 U1 O7 91.47(18) . .
O5 U1 O7 84.25(17) . .
O1 U1 O8 90.91(19) . .
O6 U1 O8 91.31(18) . .
O5 U1 O8 137.34(16) . .
O7 U1 O8 53.66(16) . .
O1 U1 N1 88.94(19) . .
O6 U1 N1 89.46(18) . .
O5 U1 N1 82.91(17) . .
O7 U1 N1 166.89(17) . .
O8 U1 N1 139.40(17) . .
O1 U1 N2 87.6(2) . .
O6 U1 N2 93.07(18) . .
O5 U1 N2 145.50(17) . .
O7 U1 N2 130.16(18) . .
O8 U1 N2 76.62(17) . .
N1 U1 N2 62.81(18) . .
O1 U1 C11 89.7(2) . .
O6 U1 C11 92.2(2) . .
O5 U1 C11 110.78(19) . .
O7 U1 C11 26.67(19) . .
O8 U1 C11 27.01(18) . .
N1 U1 C11 166.3(2) . .
N2 U1 C11 103.5(2) . .
O1 U1 U2 135.63(15) . .
O6 U1 U2 42.71(13) . .
O5 U1 U2 39.58(11) . .
O7 U1 U2 84.58(12) . .
O8 U1 U2 119.24(12) . .
N1 U1 U2 87.25(12) . .
N2 U1 U2 128.43(13) . .
C11 U1 U2 103.15(15) . .
O4 U2 O3 178.2(2) . .
O4 U2 O5 90.40(18) . 2_655
O3 U2 O5 91.18(18) . 2_655
O4 U2 O2 90.01(19) . .
O3 U2 O2 91.00(19) . .
O5 U2 O2 81.96(15) 2_655 .
O4 U2 O2 91.22(18) . 2_655
O3 U2 O2 88.54(18) . 2_655
O5 U2 O2 71.07(15) 2_655 2_655
O2 U2 O2 153.01(12) . 2_655
O4 U2 O5 89.93(17) . .
O3 U2 O5 89.04(17) . .
O5 U2 O5 152.17(12) 2_655 .
O2 U2 O5 70.20(15) . .
O2 U2 O5 136.75(15) 2_655 .
O4 U2 O6 87.81(18) . .
O3 U2 O6 90.44(18) . .
O5 U2 O6 144.68(14) 2_655 .
O2 U2 O6 133.29(14) . .
O2 U2 O6 73.70(14) 2_655 .
O5 U2 O6 63.14(14) . .
O4 U2 U1 86.87(15) . .
O3 U2 U1 91.47(15) . .
O5 U2 U1 172.87(11) 2_655 .
O2 U2 U1 104.61(10) . .
O2 U2 U1 102.38(10) 2_655 .
O5 U2 U1 34.54(11) . .
O6 U2 U1 28.68(9) . .
O4 U2 U2 92.01(14) . 2_655
O3 U2 U2 88.80(13) . 2_655
O5 U2 U2 36.17(11) 2_655 2_655
O2 U2 U2 118.09(10) . 2_655
O2 U2 U2 34.92(10) 2_655 2_655
O5 U2 U2 171.46(11) . 2_655
O6 U2 U2 108.62(9) . 2_655
U1 U2 U2 137.293(10) . 2_655
O4 U2 U2 88.98(14) . 2_645
O3 U2 U2 91.00(14) . 2_645
O5 U2 U2 117.32(11) 2_655 2_645
O2 U2 U2 35.37(10) . 2_645
O2 U2 U2 171.61(10) 2_655 2_645
O5 U2 U2 34.86(11) . 2_645
O6 U2 U2 97.92(9) . 2_645
U1 U2 U2 69.247(7) . 2_645
U2 U2 U2 153.458(14) 2_655 2_645
U1 O6 U2 108.61(19) . .
U1 O5 U2 144.5(2) . 2_645
U1 O5 U2 105.88(17) . .
U2 O5 U2 108.97(18) 2_645 .
C11 O8 U1 92.2(4) . .
C1 N1 C5 117.9(6) . .
C1 N1 U1 119.7(4) . .
C5 N1 U1 122.4(4) . .
C11 O7 U1 94.4(4) . .
C10 N2 C6 118.2(6) . .
C10 N2 U1 120.6(5) . .
C6 N2 U1 121.1(4) . .
N1 C5 C4 121.2(7) . .
N1 C5 C6 117.2(6) . .
C4 C5 C6 121.5(6) . .
N2 C6 C7 120.9(7) . .
N2 C6 C5 116.1(6) . .
C7 C6 C5 123.0(6) . .
N1 C1 C2 123.4(7) . .
N1 C1 H1B 118.3 . .
C2 C1 H1B 118.3 . .
C1 C2 C3 118.4(7) . .
C1 C2 H2A 120.8 . .
C3 C2 H2A 120.8 . .
O7 C11 O8 119.7(7) . .
O7 C11 C12 120.1(7) . .
O8 C11 C12 120.2(7) . .
O7 C11 U1 58.9(4) . .
O8 C11 U1 60.8(4) . .
C12 C11 U1 178.3(5) . .
C8 C7 C6 120.8(7) . .
C8 C7 H7A 119.6 . .
C6 C7 H7A 119.6 . .
C4 C3 C2 118.9(7) . .
C4 C3 H3B 120.5 . .
C2 C3 H3B 120.5 . .
N2 C10 C9 122.3(7) . .
N2 C10 H10A 118.8 . .
C9 C10 H10A 118.8 . .
C3 C4 C5 120.2(7) . .
C3 C4 H4B 119.9 . .
C5 C4 H4B 119.9 . .
C11 C12 H12A 109.5 . .
C11 C12 H12B 109.5 . .
H12A C12 H12B 109.5 . .
C11 C12 H12C 109.5 . .
H12A C12 H12C 109.5 . .
H12B C12 H12C 109.5 . .
U2 O2 U2 109.71(17) . 2_645
C8 C9 C10 119.3(7) . .
C8 C9 H9A 120.3 . .
C10 C9 H9A 120.3 . .
C7 C8 C9 118.4(7) . .
C7 C8 H8A 120.8 . .
C9 C8 H8A 120.8 . .

loop_
_geom_bond_atom_site_label_1
_geom_bond_atom_site_label_2
_geom_bond_distance
_geom_bond_site_symmetry_2
U1 O1 1.790(4) .
U1 O6 1.820(4) .
U1 O5 2.118(4) .
U1 O7 2.404(5) .
U1 O8 2.444(5) .
U1 N1 2.562(5) .
U1 N2 2.603(6) .
U2 O4 1.769(4) .
U2 O3 1.778(4) .
U2 O5 2.305(4) 2_655
U2 O2 2.319(4) .
U2 O2 2.345(4) 2_655
U2 O5 2.380(4) .
U2 O6 2.571(4) .
O5 U2 2.305(4) 2_645
O8 C11 1.272(8) .
N1 C1 1.345(9) .
N1 C5 1.349(9) .
O7 C11 1.260(9) .
N2 C10 1.353(9) .
N2 C6 1.354(9) .
C5 C4 1.378(10) .
C5 C6 1.477(9) .
C6 C7 1.377(10) .
C1 C2 1.374(9) .
C1 H1B 0.9500 .
C2 C3 1.374(10) .
C2 H2A 0.9500 .
C11 C12 1.488(10) .
C7 C8 1.370(11) .
C7 H7A 0.9500 .
C3 C4 1.375(11) .
C3 H3B 0.9500 .
C10 C9 1.379(10) .
C10 H10A 0.9500 .
C4 H4B 0.9500 .
C12 H12A 0.9800 .
C12 H12B 0.9800 .
C12 H12C 0.9800 .
O2 U2 2.345(4) 2_645
C9 C8 1.374(11) .
C9 H9A 0.9500 .
C8 H8A 0.9500 .
